data_4087887
loop_
_publ_author_name
'Beattie, Ross J.'
'White, Peter S.'
'Templeton, Joseph L.'

_publ_section_title
;
 Regioselectivity of Addition to the Azavinylidene Ligand in
 Tp&#x2032;W(CO)(\h2-HC\\tb CH)(N&#x2550;CHMe): Electrophilic Addition
 versus Oxidation and Radical Coupling
;
_journal_issue 1
_journal_name_full Organometallics
_journal_page_first 32
_journal_paper_doi 10.1021/acs.organomet.5b00678
_journal_volume 35
_journal_year 2015
_chemical_formula_moiety 'C20 H28 B N7 O W'
_chemical_formula_sum 'C20 H28 B N7 O W'
_chemical_formula_weight 577.15
_space_group_crystal_system triclinic
_space_group_IT_number 2
_space_group_name_Hall '-P 1'
_space_group_name_H-M_alt 'P -1'
_atom_sites_solution_hydrogens geom
_atom_sites_solution_primary iterative
_audit_creation_date 2014-12-09
_audit_creation_method
;
Olex2 1.2
(compiled 2014.11.28 svn.r3106 for OlexSys, GUI svn.r4959)
;
_cell_angle_alpha 91.531(5)
_cell_angle_beta 104.687(4)
_cell_angle_gamma 108.251(4)
_cell_formula_units_Z 2
_cell_length_a 9.9474(6)
_cell_length_b 10.1924(6)
_cell_length_c 12.0642(8)
_cell_measurement_reflns_used 9954
_cell_measurement_temperature 100
_cell_measurement_theta_max 70.03
_cell_measurement_theta_min 4.60
_cell_volume 1116.15(13)
_computing_cell_refinement 'SAINT v8.34A (Bruker, 2013)'
_computing_data_reduction 'SAINT v8.34A (Bruker, 2013)'
_computing_molecular_graphics 'Olex2 (Dolomanov et al., 2009)'
_computing_publication_material 'Olex2 (Dolomanov et al., 2009)'
_computing_structure_refinement 'XL (Sheldrick, 2008)'
_computing_structure_solution 'olex2.solve (Bourhis et al., 2015)'
_diffrn_ambient_temperature 100
_diffrn_measured_fraction_theta_full 0.969
_diffrn_measured_fraction_theta_max 0.961
_diffrn_measurement_device_type 'Bruker APEX-II CCD'
_diffrn_measurement_method '\f and \w scans'
_diffrn_radiation_type CuK\a
_diffrn_radiation_wavelength 1.54178
_diffrn_reflns_av_R_equivalents 0.0872
_diffrn_reflns_av_unetI/netI 0.0682
_diffrn_reflns_Laue_measured_fraction_full 0.969
_diffrn_reflns_Laue_measured_fraction_max 0.961
_diffrn_reflns_limit_h_max 11
_diffrn_reflns_limit_h_min -12
_diffrn_reflns_limit_k_max 12
_diffrn_reflns_limit_k_min -12
_diffrn_reflns_limit_l_max 13
_diffrn_reflns_limit_l_min -14
_diffrn_reflns_number 20272
_diffrn_reflns_point_group_measured_fraction_full 0.969
_diffrn_reflns_point_group_measured_fraction_max 0.961
_diffrn_reflns_theta_full 66.500
_diffrn_reflns_theta_max 70.130
_diffrn_reflns_theta_min 3.813
_diffrn_standards_number 0
_exptl_absorpt_coefficient_mu 9.797
_exptl_absorpt_correction_T_max 0.7533
_exptl_absorpt_correction_T_min 0.4674
_exptl_absorpt_correction_type multi-scan
_exptl_absorpt_process_details
;
SADABS-2014/4 (Bruker,2014/4) was used for absorption correction.
wR2(int) was 0.1307 before and 0.0909 after correction.
The Ratio of minimum to maximum transmission is 0.6205.
The \l/2 correction factor is Not present.
;
_exptl_crystal_colour 'clear yellow'
_exptl_crystal_colour_lustre clear
_exptl_crystal_colour_primary yellow
_exptl_crystal_density_diffrn 1.717
_exptl_crystal_description plate
_exptl_crystal_F_000 568
_exptl_crystal_recrystallization_method
'The material was recrystallised from a mixture of DCM and pentane by slow evaporation'
_exptl_crystal_size_max 0.142
_exptl_crystal_size_mid 0.137
_exptl_crystal_size_min 0.055
_refine_diff_density_max 2.711
_refine_diff_density_min -2.050
_refine_diff_density_rms 0.203
_refine_ls_extinction_method none
_refine_ls_goodness_of_fit_ref 1.033
_refine_ls_hydrogen_treatment constr
_refine_ls_matrix_type full
_refine_ls_number_parameters 278
_refine_ls_number_reflns 4079
_refine_ls_number_restraints 0
_refine_ls_restrained_S_all 1.033
_refine_ls_R_factor_all 0.0629
_refine_ls_R_factor_gt 0.0521
_refine_ls_shift/su_max 0.000
_refine_ls_shift/su_mean 0.000
_refine_ls_structure_factor_coef Fsqd
_refine_ls_weighting_details 'w=1/[\s^2^(Fo^2^)+(0.0948P)^2^] where P=(Fo^2^+2Fc^2^)/3'
_refine_ls_weighting_scheme calc
_refine_ls_wR_factor_gt 0.1347
_refine_ls_wR_factor_ref 0.1414
_reflns_Friedel_coverage 0.000
_reflns_number_gt 3479
_reflns_number_total 4079
_reflns_threshold_expression 'I > 2\s(I)'
_cod_data_source_file om5b00678_si_003.cif
_cod_data_source_block x1412001
_cod_original_cell_volume 1116.15(12)
_cod_database_code 4087887
_shelx_space_group_comment
;
The symmetry employed for this shelxl refinement is uniquely defined
by the following loop, which should always be used as a source of
symmetry information in preference to the above space-group names.
They are only intended as comments.
;
_shelx_estimated_absorpt_t_max 0.615
_shelx_estimated_absorpt_t_min 0.337
_olex2_refinement_description
;
1. Fixed Uiso
 At 1.2 times of:
  All B(H) groups, All C(H) groups
 At 1.5 times of:
  All C(H,H,H) groups
2.a Ternary CH refined with riding coordinates:
 B15(H15)
2.b Aromatic/amide H refined with riding coordinates:
 C1(H1), C2(H2), C6(H6), C10(H10), C18(H18), C25(H25)
2.c Idealised Me refined as rotating group:
 C7(H7A,H7B,H7C), C13(H13A,H13B,H13C), C14(H14A,H14B,H14C), C21(H21A,H21B,
 H21C), C22(H22A,H22B,H22C), C28(H28A,H28B,H28C), C29(H29A,H29B,H29C)
;
_shelx_shelxl_version_number 2014/7
_olex2_date_sample_data_collection 1417669200
_olex2_date_sample_submission 1417669200
_olex2_diffrn_ambient_temperature_device Kryoflex
_olex2_exptl_crystal_mounting_method 'The crystal was mounted on a MITIGEN holder paratone oil'
_olex2_submission_original_sample_id RJB-3-189
_olex2_submission_special_instructions 'No special instructions were received'

loop_
_space_group_symop_operation_xyz
'x, y, z'
'-x, -y, -z'

loop_
_atom_site_label
_atom_site_type_symbol
_atom_site_fract_x
_atom_site_fract_y
_atom_site_fract_z
_atom_site_U_iso_or_equiv
_atom_site_adp_type
_atom_site_occupancy
_atom_site_site_symmetry_order
_atom_site_calc_flag
_atom_site_refinement_flags_posn
W1 W 0.33228(4) 0.71910(4) 0.35940(3) 0.02778(16) Uani 1 1 d .
C1 C 0.5274(9) 0.7133(11) 0.4753(8) 0.040(2) Uani 1 1 d .
H1 H 0.6016 0.6709 0.4855 0.048 Uiso 1 1 calc R
C2 C 0.4873(9) 0.7990(10) 0.5227(8) 0.038(2) Uani 1 1 d .
H2 H 0.5113 0.8614 0.5901 0.045 Uiso 1 1 calc R
C3 C 0.2699(9) 0.8465(9) 0.4390(8) 0.0328(18) Uani 1 1 d .
O4 O 0.2388(7) 0.9273(6) 0.4906(6) 0.0403(15) Uani 1 1 d .
N5 N 0.3960(8) 0.8549(7) 0.2630(7) 0.0349(16) Uani 1 1 d .
C6 C 0.4212(10) 0.9310(9) 0.1838(8) 0.038(2) Uani 1 1 d .
H6 H 0.3421 0.9200 0.1169 0.046 Uiso 1 1 calc R
C7 C 0.5662(10) 1.0362(10) 0.1889(9) 0.042(2) Uani 1 1 d .
H7A H 0.6377 1.0369 0.2619 0.064 Uiso 1 1 calc GR
H7B H 0.5556 1.1284 0.1837 0.064 Uiso 1 1 calc GR
H7C H 0.6009 1.0126 0.1244 0.064 Uiso 1 1 calc GR
N8 N 0.3776(7) 0.5714(7) 0.2425(6) 0.0298(15) Uani 1 1 d .
C9 C 0.4954(9) 0.5820(10) 0.2030(8) 0.036(2) Uani 1 1 d .
C10 C 0.4751(9) 0.4526(10) 0.1464(7) 0.0343(19) Uani 1 1 d .
H10 H 0.5408 0.4295 0.1105 0.041 Uiso 1 1 calc R
C11 C 0.3422(9) 0.3664(9) 0.1532(7) 0.0320(18) Uani 1 1 d .
N12 N 0.2859(7) 0.4378(7) 0.2107(6) 0.0284(14) Uani 1 1 d .
C13 C 0.6210(9) 0.7117(10) 0.2199(8) 0.040(2) Uani 1 1 d .
H13A H 0.6099 0.7586 0.1500 0.060 Uiso 1 1 calc GR
H13B H 0.7128 0.6899 0.2359 0.060 Uiso 1 1 calc GR
H13C H 0.6237 0.7728 0.2851 0.060 Uiso 1 1 calc GR
C14 C 0.2657(11) 0.2135(10) 0.1132(9) 0.044(2) Uani 1 1 d .
H14A H 0.2799 0.1602 0.1791 0.067 Uiso 1 1 calc GR
H14B H 0.3072 0.1849 0.0550 0.067 Uiso 1 1 calc GR
H14C H 0.1602 0.1960 0.0796 0.067 Uiso 1 1 calc GR
B15 B 0.1338(9) 0.3935(9) 0.2356(9) 0.0268(19) Uani 1 1 d .
H15 H 0.0739 0.2968 0.1985 0.032 Uiso 1 1 calc R
N16 N 0.1101(6) 0.6337(7) 0.2317(6) 0.0244(13) Uani 1 1 d .
C17 C 0.0108(9) 0.6949(8) 0.1828(8) 0.0304(17) Uani 1 1 d .
C18 C -0.1094(9) 0.5969(9) 0.1083(7) 0.0310(17) Uani 1 1 d .
H18 H -0.1948 0.6120 0.0620 0.037 Uiso 1 1 calc R
C19 C -0.0816(8) 0.4718(8) 0.1137(7) 0.0276(16) Uani 1 1 d .
N20 N 0.0516(7) 0.4972(7) 0.1901(6) 0.0253(14) Uani 1 1 d .
C21 C 0.0355(9) 0.8464(9) 0.2069(8) 0.0357(19) Uani 1 1 d .
H21A H 0.0075 0.8627 0.2769 0.053 Uiso 1 1 calc GR
H21B H -0.0246 0.8766 0.1417 0.053 Uiso 1 1 calc GR
H21C H 0.1398 0.8993 0.2179 0.053 Uiso 1 1 calc GR
C22 C -0.1758(9) 0.3314(9) 0.0498(7) 0.0320(18) Uani 1 1 d .
H22A H -0.2179 0.2712 0.1031 0.048 Uiso 1 1 calc GR
H22B H -0.1155 0.2898 0.0175 0.048 Uiso 1 1 calc GR
H22C H -0.2554 0.3415 -0.0127 0.048 Uiso 1 1 calc GR
N23 N 0.2132(7) 0.5307(7) 0.4328(6) 0.0286(14) Uani 1 1 d .
C24 C 0.1905(9) 0.5057(9) 0.5361(7) 0.0294(17) Uani 1 1 d .
C25 C 0.1187(9) 0.3646(9) 0.5375(7) 0.0313(18) Uani 1 1 d .
H25 H 0.0907 0.3209 0.6006 0.038 Uiso 1 1 calc R
C26 C 0.0969(8) 0.3028(9) 0.4312(8) 0.0320(18) Uani 1 1 d .
N27 N 0.1540(7) 0.4023(7) 0.3655(6) 0.0289(14) Uani 1 1 d .
C28 C 0.2377(9) 0.6185(9) 0.6346(7) 0.0321(18) Uani 1 1 d .
H28A H 0.3447 0.6470 0.6675 0.048 Uiso 1 1 calc GR
H28B H 0.1887 0.5835 0.6940 0.048 Uiso 1 1 calc GR
H28C H 0.2106 0.6985 0.6064 0.048 Uiso 1 1 calc GR
C29 C 0.0304(10) 0.1498(9) 0.3829(9) 0.041(2) Uani 1 1 d .
H29A H -0.0511 0.1376 0.3136 0.061 Uiso 1 1 calc GR
H29B H -0.0063 0.0947 0.4409 0.061 Uiso 1 1 calc GR
H29C H 0.1059 0.1184 0.3631 0.061 Uiso 1 1 calc GR

loop_
_atom_site_aniso_label
_atom_site_aniso_U_11
_atom_site_aniso_U_22
_atom_site_aniso_U_33
_atom_site_aniso_U_23
_atom_site_aniso_U_13
_atom_site_aniso_U_12
W1 0.0219(2) 0.0341(2) 0.0262(2) 0.00204(14) 0.00938(14) 0.00568(15)
C1 0.023(4) 0.065(6) 0.035(5) 0.010(4) 0.007(3) 0.019(4)
C2 0.030(4) 0.050(5) 0.030(5) 0.002(4) 0.010(4) 0.008(4)
C3 0.030(4) 0.034(4) 0.036(5) 0.003(4) 0.011(3) 0.011(3)
O4 0.039(3) 0.036(3) 0.045(4) 0.000(3) 0.017(3) 0.007(3)
N5 0.035(4) 0.034(4) 0.041(5) -0.002(3) 0.016(3) 0.015(3)
C6 0.040(5) 0.042(5) 0.036(5) 0.008(4) 0.020(4) 0.012(4)
C7 0.046(5) 0.047(5) 0.036(6) 0.001(4) 0.019(4) 0.011(4)
N8 0.027(3) 0.031(4) 0.030(4) -0.001(3) 0.011(3) 0.005(3)
C9 0.025(4) 0.056(6) 0.032(5) 0.013(4) 0.009(3) 0.017(4)
C10 0.030(4) 0.056(6) 0.027(5) 0.006(4) 0.013(3) 0.024(4)
C11 0.030(4) 0.043(5) 0.027(5) 0.008(3) 0.007(3) 0.018(4)
N12 0.030(3) 0.030(4) 0.030(4) 0.006(3) 0.014(3) 0.012(3)
C13 0.021(4) 0.060(6) 0.042(6) 0.012(4) 0.015(4) 0.013(4)
C14 0.061(6) 0.043(5) 0.039(6) 0.008(4) 0.018(5) 0.026(5)
B15 0.024(4) 0.023(4) 0.038(6) 0.007(4) 0.016(4) 0.007(3)
N16 0.016(3) 0.031(3) 0.022(4) 0.002(3) 0.001(2) 0.004(3)
C17 0.031(4) 0.032(4) 0.032(5) 0.007(3) 0.017(3) 0.010(3)
C18 0.026(4) 0.042(5) 0.027(5) 0.007(3) 0.012(3) 0.008(3)
C19 0.027(4) 0.035(4) 0.023(4) 0.005(3) 0.012(3) 0.008(3)
N20 0.022(3) 0.031(3) 0.022(4) -0.001(3) 0.007(3) 0.006(3)
C21 0.036(4) 0.035(5) 0.036(5) 0.003(4) 0.007(4) 0.014(4)
C22 0.031(4) 0.039(5) 0.024(4) 0.000(3) 0.011(3) 0.007(4)
N23 0.023(3) 0.034(4) 0.028(4) -0.002(3) 0.010(3) 0.007(3)
C24 0.031(4) 0.042(5) 0.022(4) 0.009(3) 0.012(3) 0.018(4)
C25 0.030(4) 0.045(5) 0.029(5) 0.015(4) 0.015(3) 0.021(4)
C26 0.024(4) 0.033(4) 0.043(5) 0.015(4) 0.012(3) 0.012(3)
N27 0.033(3) 0.038(4) 0.020(4) -0.001(3) 0.010(3) 0.014(3)
C28 0.036(4) 0.046(5) 0.018(4) 0.002(3) 0.011(3) 0.016(4)
C29 0.047(5) 0.044(5) 0.039(6) 0.009(4) 0.022(4) 0.016(4)

loop_
_atom_type_symbol
_atom_type_description
_atom_type_scat_dispersion_real
_atom_type_scat_dispersion_imag
_atom_type_scat_source
C C 0.0181 0.0091 'International Tables Vol C Tables 4.2.6.8 and 6.1.1.4'
H H 0.0000 0.0000 'International Tables Vol C Tables 4.2.6.8 and 6.1.1.4'
B B 0.0090 0.0039 'International Tables Vol C Tables 4.2.6.8 and 6.1.1.4'
N N 0.0311 0.0180 'International Tables Vol C Tables 4.2.6.8 and 6.1.1.4'
O O 0.0492 0.0322 'International Tables Vol C Tables 4.2.6.8 and 6.1.1.4'
W W -5.4734 5.5774 'International Tables Vol C Tables 4.2.6.8 and 6.1.1.4'

loop_
_geom_angle_atom_site_label_1
_geom_angle_atom_site_label_2
_geom_angle_atom_site_label_3
_geom_angle
C1 W1 C2 34.3(4)
C1 W1 N8 83.9(3)
C1 W1 N16 156.9(3)
C1 W1 N23 86.9(3)
C2 W1 N8 118.1(3)
C2 W1 N16 157.2(3)
C2 W1 N23 91.1(3)
C3 W1 C1 104.8(4)
C3 W1 C2 70.5(4)
C3 W1 N8 171.2(3)
C3 W1 N16 91.8(3)
C3 W1 N23 94.7(3)
N5 W1 C1 104.8(3)
N5 W1 C2 103.3(3)
N5 W1 C3 90.5(3)
N5 W1 N8 85.8(3)
N5 W1 N16 90.8(3)
N5 W1 N23 165.6(3)
N16 W1 N8 80.2(2)
N16 W1 N23 75.7(2)
N23 W1 N8 87.1(2)
W1 C1 H1 143.1
C2 C1 W1 73.7(6)
C2 C1 H1 143.1
W1 C2 H2 144.0
C1 C2 W1 72.0(6)
C1 C2 H2 144.0
O4 C3 W1 176.8(7)
C6 N5 W1 169.8(7)
N5 C6 H6 117.8
N5 C6 C7 124.5(9)
C7 C6 H6 117.8
C6 C7 H7A 109.5
C6 C7 H7B 109.5
C6 C7 H7C 109.5
H7A C7 H7B 109.5
H7A C7 H7C 109.5
H7B C7 H7C 109.5
C9 N8 W1 131.9(6)
C9 N8 N12 106.3(7)
N12 N8 W1 121.3(5)
N8 C9 C10 108.6(8)
N8 C9 C13 123.2(8)
C10 C9 C13 128.2(8)
C9 C10 H10 127.0
C11 C10 C9 106.1(7)
C11 C10 H10 127.0
C10 C11 C14 130.3(8)
N12 C11 C10 108.2(8)
N12 C11 C14 121.4(8)
N8 N12 B15 119.4(6)
C11 N12 N8 110.8(6)
C11 N12 B15 129.6(7)
C9 C13 H13A 109.5
C9 C13 H13B 109.5
C9 C13 H13C 109.5
H13A C13 H13B 109.5
H13A C13 H13C 109.5
H13B C13 H13C 109.5
C11 C14 H14A 109.5
C11 C14 H14B 109.5
C11 C14 H14C 109.5
H14A C14 H14B 109.5
H14A C14 H14C 109.5
H14B C14 H14C 109.5
N12 B15 H15 110.3
N12 B15 N20 109.8(6)
N20 B15 H15 110.3
N27 B15 N12 109.9(7)
N27 B15 H15 110.3
N27 B15 N20 106.2(6)
C17 N16 W1 131.6(5)
C17 N16 N20 107.2(6)
N20 N16 W1 121.2(5)
N16 C17 C18 109.1(7)
N16 C17 C21 123.3(8)
C18 C17 C21 127.6(8)
C17 C18 H18 126.7
C17 C18 C19 106.7(7)
C19 C18 H18 126.7
C18 C19 C22 129.0(8)
N20 C19 C18 107.0(7)
N20 C19 C22 124.0(7)
N16 N20 B15 120.5(6)
C19 N20 B15 129.3(7)
C19 N20 N16 110.1(6)
C17 C21 H21A 109.5
C17 C21 H21B 109.5
C17 C21 H21C 109.5
H21A C21 H21B 109.5
H21A C21 H21C 109.5
H21B C21 H21C 109.5
C19 C22 H22A 109.5
C19 C22 H22B 109.5
C19 C22 H22C 109.5
H22A C22 H22B 109.5
H22A C22 H22C 109.5
H22B C22 H22C 109.5
C24 N23 W1 134.8(6)
C24 N23 N27 105.8(7)
N27 N23 W1 119.2(5)
N23 C24 C25 110.9(7)
N23 C24 C28 122.8(8)
C25 C24 C28 126.3(7)
C24 C25 H25 127.0
C26 C25 C24 106.0(7)
C26 C25 H25 127.0
C25 C26 N27 108.8(7)
C25 C26 C29 130.2(8)
N27 C26 C29 120.9(8)
N23 N27 B15 120.5(7)
C26 N27 B15 129.8(7)
C26 N27 N23 108.5(7)
C24 C28 H28A 109.5
C24 C28 H28B 109.5
C24 C28 H28C 109.5
H28A C28 H28B 109.5
H28A C28 H28C 109.5
H28B C28 H28C 109.5
C26 C29 H29A 109.5
C26 C29 H29B 109.5
C26 C29 H29C 109.5
H29A C29 H29B 109.5
H29A C29 H29C 109.5
H29B C29 H29C 109.5

loop_
_geom_bond_atom_site_label_1
_geom_bond_atom_site_label_2
_geom_bond_distance
W1 C1 2.104(8)
W1 C2 2.123(9)
W1 C3 1.931(8)
W1 N5 1.892(8)
W1 N8 2.257(7)
W1 N16 2.239(6)
W1 N23 2.252(7)
C1 H1 0.9500
C1 C2 1.247(13)
C2 H2 0.9500
C3 O4 1.181(10)
N5 C6 1.271(12)
C6 H6 0.9500
C6 C7 1.490(13)
C7 H7A 0.9800
C7 H7B 0.9800
C7 H7C 0.9800
N8 C9 1.348(10)
N8 N12 1.360(9)
C9 C10 1.401(13)
C9 C13 1.474(12)
C10 H10 0.9500
C10 C11 1.363(12)
C11 N12 1.323(10)
C11 C14 1.507(13)
N12 B15 1.547(10)
C13 H13A 0.9800
C13 H13B 0.9800
C13 H13C 0.9800
C14 H14A 0.9800
C14 H14B 0.9800
C14 H14C 0.9800
B15 H15 1.0000
B15 N20 1.560(10)
B15 N27 1.526(12)
N16 C17 1.350(10)
N16 N20 1.354(9)
C17 C18 1.377(12)
C17 C21 1.493(11)
C18 H18 0.9500
C18 C19 1.386(12)
C19 N20 1.350(10)
C19 C22 1.502(11)
C21 H21A 0.9800
C21 H21B 0.9800
C21 H21C 0.9800
C22 H22A 0.9800
C22 H22B 0.9800
C22 H22C 0.9800
N23 C24 1.339(10)
N23 N27 1.391(9)
C24 C25 1.394(12)
C24 C28 1.503(11)
C25 H25 0.9500
C25 C26 1.349(13)
C26 N27 1.375(10)
C26 C29 1.523(12)
C28 H28A 0.9800
C28 H28B 0.9800
C28 H28C 0.9800
C29 H29A 0.9800
C29 H29B 0.9800
C29 H29C 0.9800

loop_
_geom_torsion_atom_site_label_1
_geom_torsion_atom_site_label_2
_geom_torsion_atom_site_label_3
_geom_torsion_atom_site_label_4
_geom_torsion
W1 N5 C6 C7 -153(3)
W1 N8 C9 C10 171.6(6)
W1 N8 C9 C13 -8.3(13)
W1 N8 N12 C11 -173.0(5)
W1 N8 N12 B15 11.5(9)
W1 N16 C17 C18 179.4(5)
W1 N16 C17 C21 0.9(12)
W1 N16 N20 B15 3.6(9)
W1 N16 N20 C19 -179.2(5)
W1 N23 C24 C25 -174.6(5)
W1 N23 C24 C28 5.7(12)
W1 N23 N27 B15 -15.7(9)
W1 N23 N27 C26 175.7(5)
C1 W1 N5 C6 138(4)
C2 W1 N5 C6 174(4)
C3 W1 N5 C6 -116(4)
N8 W1 N5 C6 56(4)
N8 C9 C10 C11 0.4(10)
N8 N12 B15 N20 50.8(10)
N8 N12 B15 N27 -65.6(9)
C9 N8 N12 C11 -0.2(9)
C9 N8 N12 B15 -175.7(7)
C9 C10 C11 N12 -0.5(10)
C9 C10 C11 C14 -176.6(9)
C10 C11 N12 N8 0.4(10)
C10 C11 N12 B15 175.3(8)
C11 N12 B15 N20 -123.7(9)
C11 N12 B15 N27 119.9(9)
N12 N8 C9 C10 -0.1(9)
N12 N8 C9 C13 180.0(8)
N12 B15 N20 N16 -60.6(9)
N12 B15 N20 C19 122.8(8)
N12 B15 N27 N23 68.4(8)
N12 B15 N27 C26 -125.7(8)
C13 C9 C10 C11 -179.7(9)
C14 C11 N12 N8 176.9(7)
C14 C11 N12 B15 -8.2(14)
N16 W1 N5 C6 -24(4)
N16 C17 C18 C19 0.7(9)
C17 N16 N20 B15 -175.8(7)
C17 N16 N20 C19 1.4(8)
C17 C18 C19 N20 0.2(9)
C17 C18 C19 C22 -179.8(8)
C18 C19 N20 B15 175.9(7)
C18 C19 N20 N16 -1.0(8)
N20 B15 N27 N23 -50.2(8)
N20 B15 N27 C26 115.7(8)
N20 N16 C17 C18 -1.3(9)
N20 N16 C17 C21 -179.8(7)
C21 C17 C18 C19 179.1(8)
C22 C19 N20 B15 -4.1(12)
C22 C19 N20 N16 179.0(7)
N23 W1 N5 C6 -5(4)
N23 C24 C25 C26 -0.2(9)
C24 N23 N27 B15 168.6(7)
C24 N23 N27 C26 -0.1(8)
C24 C25 C26 N27 0.2(9)
C24 C25 C26 C29 176.8(8)
C25 C26 N27 B15 -167.3(7)
C25 C26 N27 N23 -0.1(9)
N27 B15 N20 N16 58.2(8)
N27 B15 N20 C19 -118.5(8)
N27 N23 C24 C25 0.2(8)
N27 N23 C24 C28 -179.5(7)
C28 C24 C25 C26 179.5(8)
C29 C26 N27 B15 15.7(12)
C29 C26 N27 N23 -177.1(7)
